data_7108478
loop_
_publ_author_name
'Diego Cardenas'
'Elena Bunuel'
'Virtudes Pardo-Rodriguez'
'Daniel Collado-Sanz'

_publ_section_title
;
 Pd-catalyzed borylative cyclisation of 1,7-enynes
;
_journal_name_full Chem.Commun.
_journal_page_first 10517
_journal_paper_doi 10.1039/c2cc34468h
_journal_volume 48
_journal_year 2012
_chemical_formula_sum 'C27 H35 B O6 S2'
_chemical_formula_weight 530.48
_chemical_name_common WAP506
_space_group_IT_number 7
_symmetry_cell_setting monoclinic
_symmetry_Int_Tables_number 7
_symmetry_space_group_name_Hall 'P -2yac'
_symmetry_space_group_name_H-M 'P 1 n 1'
_atom_sites_solution_hydrogens geom
_atom_sites_solution_primary direct
_atom_sites_solution_secondary difmap
_audit_creation_method SHELXL-97
_cell_angle_alpha 90.00
_cell_angle_beta 95.4510(10)
_cell_angle_gamma 90.00
_cell_formula_units_Z 2
_cell_length_a 8.0433(2)
_cell_length_b 15.1139(3)
_cell_length_c 11.0920(2)
_cell_measurement_temperature 100(2)
_cell_volume 1342.31(5)
_computing_structure_refinement 'SHELXL-97 (Sheldrick, 2008)'
_computing_structure_solution 'SHELXS-97 (Sheldrick, 2008)'
_diffrn_ambient_temperature 100(2)
_diffrn_measured_fraction_theta_full 0.987
_diffrn_measured_fraction_theta_max 0.987
_diffrn_radiation_monochromator graphite
_diffrn_radiation_type MoK\a
_diffrn_radiation_wavelength 0.71073
_diffrn_reflns_av_R_equivalents 0.0359
_diffrn_reflns_av_sigmaI/netI 0.0467
_diffrn_reflns_limit_h_max 10
_diffrn_reflns_limit_h_min -10
_diffrn_reflns_limit_k_max 19
_diffrn_reflns_limit_k_min -19
_diffrn_reflns_limit_l_max 14
_diffrn_reflns_limit_l_min -14
_diffrn_reflns_number 16483
_diffrn_reflns_theta_full 27.59
_diffrn_reflns_theta_max 27.59
_diffrn_reflns_theta_min 1.35
_diffrn_source 'fine-focus sealed tube'
_exptl_absorpt_coefficient_mu 0.238
_exptl_absorpt_correction_T_max 0.9720
_exptl_absorpt_correction_T_min 0.9584
_exptl_absorpt_correction_type multi-scan
_exptl_absorpt_process_details sadabs
_exptl_crystal_density_diffrn 1.312
_exptl_crystal_density_method 'not measured'
_exptl_crystal_F_000 564
_exptl_crystal_size_max 0.18
_exptl_crystal_size_mid 0.18
_exptl_crystal_size_min 0.12
_refine_diff_density_max 0.854
_refine_diff_density_min -0.446
_refine_diff_density_rms 0.132
_refine_ls_abs_structure_details 'Flack H D (1983), Acta Cryst. A39, 876-881'
_refine_ls_abs_structure_Flack 0.04(7)
_refine_ls_extinction_method none
_refine_ls_goodness_of_fit_ref 1.014
_refine_ls_hydrogen_treatment refxyz
_refine_ls_matrix_type full
_refine_ls_number_parameters 330
_refine_ls_number_reflns 6105
_refine_ls_number_restraints 2
_refine_ls_restrained_S_all 1.014
_refine_ls_R_factor_all 0.0590
_refine_ls_R_factor_gt 0.0486
_refine_ls_shift/su_max 0.011
_refine_ls_shift/su_mean 0.000
_refine_ls_structure_factor_coef Fsqd
_refine_ls_weighting_details 'calc w=1/[\s^2^(Fo^2^)+(0.1000P)^2^+0.3225P] where P=(Fo^2^+2Fc^2^)/3'
_refine_ls_weighting_scheme calc
_refine_ls_wR_factor_gt 0.1277
_refine_ls_wR_factor_ref 0.1421
_reflns_number_gt 5494
_reflns_number_total 6105
_reflns_threshold_expression >2sigma(I)
_cod_data_source_file c2cc34468h.txt
_cod_data_source_block datos_0m
_cod_original_sg_symbol_H-M 'P n'
_cod_database_code 7108478

loop_
_symmetry_equiv_pos_as_xyz
'x, y, z'
'x+1/2, -y, z+1/2'

loop_
_atom_site_label
_atom_site_type_symbol
_atom_site_fract_x
_atom_site_fract_y
_atom_site_fract_z
_atom_site_U_iso_or_equiv
_atom_site_adp_type
_atom_site_occupancy
_atom_site_symmetry_multiplicity
_atom_site_calc_flag
_atom_site_refinement_flags
B1 B -0.1080(4) 0.7178(2) 0.5286(3) 0.0231(7) Uani 1 1 d .
O5 O -0.0394(3) 0.65015(15) 0.4680(2) 0.0302(5) Uani 1 1 d .
O6 O -0.2219(3) 0.68974(15) 0.6030(3) 0.0363(6) Uani 1 1 d .
O3 O 0.4174(3) 0.76243(16) 0.0902(2) 0.0265(5) Uani 1 1 d .
O4 O 0.3062(3) 0.65092(15) 0.2259(2) 0.0296(5) Uani 1 1 d .
O1 O 0.2399(3) 0.93646(15) 0.11949(19) 0.0223(5) Uani 1 1 d .
O2 O 0.2664(3) 0.98793(14) 0.33173(19) 0.0214(4) Uani 1 1 d .
S1 S 0.32193(8) 0.93047(4) 0.24018(6) 0.01732(16) Uani 1 1 d .
S2 S 0.29246(9) 0.73665(5) 0.16829(7) 0.02065(17) Uani 1 1 d .
C1 C 0.0929(4) 0.7399(2) 0.0852(3) 0.0223(6) Uani 1 1 d .
C2 C -0.0356(4) 0.6901(2) 0.1275(3) 0.0288(7) Uani 1 1 d .
H2 H -0.0164 0.6551 0.1987 0.035 Uiso 1 1 calc R
C3 C -0.1912(4) 0.6929(3) 0.0635(4) 0.0348(8) Uani 1 1 d .
H3 H -0.2816 0.6614 0.0924 0.042 Uiso 1 1 calc R
C4 C -0.2166(4) 0.7414(3) -0.0429(4) 0.0372(9) Uani 1 1 d .
H4 H -0.3239 0.7423 -0.0868 0.045 Uiso 1 1 calc R
C5 C -0.0869(5) 0.7884(3) -0.0852(3) 0.0326(8) Uani 1 1 d .
H5 H -0.1053 0.8210 -0.1585 0.039 Uiso 1 1 calc R
C6 C 0.0709(4) 0.7885(2) -0.0211(3) 0.0243(6) Uani 1 1 d .
H6 H 0.1606 0.8208 -0.0495 0.029 Uiso 1 1 calc R
C7 C 0.5378(4) 0.9513(2) 0.2356(3) 0.0191(6) Uani 1 1 d .
C8 C 0.6158(4) 0.9308(2) 0.1324(3) 0.0215(6) Uani 1 1 d .
H8 H 0.5572 0.9007 0.0662 0.026 Uiso 1 1 calc R
C9 C 0.7821(4) 0.9555(2) 0.1288(3) 0.0228(6) Uani 1 1 d .
H9 H 0.8377 0.9427 0.0590 0.027 Uiso 1 1 calc R
C10 C 0.8669(4) 0.9986(2) 0.2261(3) 0.0218(6) Uani 1 1 d .
H10 H 0.9798 1.0158 0.2221 0.026 Uiso 1 1 calc R
C11 C 0.7887(4) 1.0168(2) 0.3293(3) 0.0236(6) Uani 1 1 d .
H11 H 0.8488 1.0450 0.3964 0.028 Uiso 1 1 calc R
C12 C 0.6222(4) 0.9938(2) 0.3345(3) 0.0213(6) Uani 1 1 d .
H12 H 0.5670 1.0070 0.4043 0.026 Uiso 1 1 calc R
C13 C 0.2932(3) 0.81704(19) 0.2959(2) 0.0173(5) Uani 1 1 d .
C14 C 0.1219(4) 0.80903(19) 0.3464(3) 0.0193(6) Uani 1 1 d .
H14A H 0.0390 0.8416 0.2915 0.023 Uiso 1 1 calc R
H14B H 0.0889 0.7459 0.3437 0.023 Uiso 1 1 calc R
C15 C 0.1101(4) 0.8430(2) 0.4760(3) 0.0205(6) Uani 1 1 d .
H15 H 0.1169 0.9091 0.4734 0.025 Uiso 1 1 calc R
C16 C 0.2565(4) 0.8105(2) 0.5616(3) 0.0231(6) Uani 1 1 d .
C17 C 0.4232(4) 0.8305(2) 0.5140(3) 0.0249(6) Uani 1 1 d .
H17A H 0.5146 0.8079 0.5719 0.030 Uiso 1 1 calc R
H17B H 0.4369 0.8954 0.5073 0.030 Uiso 1 1 calc R
C18 C 0.4355(4) 0.7879(2) 0.3896(3) 0.0219(6) Uani 1 1 d .
H18A H 0.4328 0.7228 0.3981 0.026 Uiso 1 1 calc R
H18B H 0.5438 0.8042 0.3600 0.026 Uiso 1 1 calc R
C19 C 0.2403(4) 0.7709(2) 0.6651(3) 0.0249(6) Uani 1 1 d .
H19 H 0.1292 0.7604 0.6839 0.030 Uiso 1 1 calc R
C20 C 0.3767(5) 0.7400(3) 0.7574(3) 0.0348(8) Uani 1 1 d .
H20A H 0.4850 0.7464 0.7245 0.052 Uiso 1 1 calc R
H20C H 0.3585 0.6777 0.7768 0.052 Uiso 1 1 calc R
H20B H 0.3758 0.7757 0.8310 0.052 Uiso 1 1 calc R
C21 C -0.0631(4) 0.8189(2) 0.5147(3) 0.0232(6) Uani 1 1 d .
H21A H -0.1482 0.8452 0.4549 0.028 Uiso 1 1 calc R
H21B H -0.0747 0.8481 0.5933 0.028 Uiso 1 1 calc R
C22 C -0.1247(6) 0.5695(2) 0.4936(4) 0.0423(10) Uani 1 1 d .
C23 C -0.2164(6) 0.5930(2) 0.6059(4) 0.0386(9) Uani 1 1 d .
C24 C -0.2503(8) 0.5522(4) 0.3811(5) 0.0688(16) Uani 1 1 d .
H24B H -0.3280 0.6021 0.3696 0.103 Uiso 1 1 calc R
H24A H -0.3129 0.4978 0.3934 0.103 Uiso 1 1 calc R
H24C H -0.1893 0.5458 0.3092 0.103 Uiso 1 1 calc R
C25 C -0.0053(8) 0.4945(3) 0.5017(6) 0.0653(15) Uani 1 1 d .
H25B H 0.0413 0.4871 0.4239 0.098 Uiso 1 1 calc R
H25A H -0.0636 0.4402 0.5216 0.098 Uiso 1 1 calc R
H25C H 0.0851 0.5066 0.5651 0.098 Uiso 1 1 calc R
C26 C -0.3851(9) 0.5553(4) 0.6069(10) 0.115(4) Uani 1 1 d .
H26A H -0.4306 0.5710 0.6829 0.172 Uiso 1 1 calc R
H26B H -0.3793 0.4908 0.5999 0.172 Uiso 1 1 calc R
H26C H -0.4576 0.5791 0.5385 0.172 Uiso 1 1 calc R
C27 C -0.1060(12) 0.5720(3) 0.7243(5) 0.085(2) Uani 1 1 d .
H27A H 0.0093 0.5902 0.7158 0.128 Uiso 1 1 calc R
H27B H -0.1091 0.5083 0.7403 0.128 Uiso 1 1 calc R
H27C H -0.1482 0.6043 0.7917 0.128 Uiso 1 1 calc R

loop_
_atom_site_aniso_label
_atom_site_aniso_U_11
_atom_site_aniso_U_22
_atom_site_aniso_U_33
_atom_site_aniso_U_23
_atom_site_aniso_U_13
_atom_site_aniso_U_12
B1 0.0225(16) 0.0207(17) 0.0264(17) 0.0049(13) 0.0029(14) 0.0044(13)
O5 0.0367(13) 0.0198(11) 0.0360(13) -0.0008(10) 0.0124(10) -0.0009(10)
O6 0.0442(14) 0.0147(11) 0.0545(16) 0.0061(10) 0.0279(12) 0.0047(10)
O3 0.0211(11) 0.0300(12) 0.0289(12) -0.0071(9) 0.0046(9) 0.0023(9)
O4 0.0338(13) 0.0184(11) 0.0356(13) 0.0000(9) -0.0014(10) 0.0053(10)
O1 0.0190(10) 0.0242(11) 0.0228(11) 0.0009(9) -0.0029(8) 0.0004(8)
O2 0.0182(10) 0.0214(11) 0.0246(10) -0.0045(9) 0.0017(8) 0.0013(8)
S1 0.0143(3) 0.0181(3) 0.0193(3) -0.0017(3) 0.0002(2) 0.0013(3)
S2 0.0184(3) 0.0200(3) 0.0233(4) -0.0033(3) 0.0007(3) 0.0023(3)
C1 0.0186(14) 0.0229(15) 0.0248(15) -0.0112(12) -0.0012(11) -0.0010(11)
C2 0.0278(17) 0.0281(17) 0.0310(17) -0.0068(14) 0.0049(13) -0.0063(13)
C3 0.0240(16) 0.041(2) 0.040(2) -0.0177(16) 0.0067(14) -0.0111(14)
C4 0.0236(17) 0.044(2) 0.042(2) -0.0210(17) -0.0075(15) 0.0019(15)
C5 0.0345(18) 0.0354(19) 0.0260(17) -0.0097(14) -0.0070(14) 0.0045(15)
C6 0.0252(15) 0.0247(15) 0.0224(15) -0.0094(12) -0.0009(12) -0.0018(12)
C7 0.0147(13) 0.0195(14) 0.0229(14) 0.0014(11) 0.0014(11) -0.0004(10)
C8 0.0228(15) 0.0208(15) 0.0207(14) 0.0002(11) 0.0020(11) 0.0012(11)
C9 0.0231(14) 0.0207(15) 0.0255(15) 0.0031(12) 0.0072(12) 0.0043(12)
C10 0.0153(13) 0.0191(14) 0.0305(16) 0.0054(12) -0.0002(11) 0.0011(11)
C11 0.0193(14) 0.0231(15) 0.0269(15) 0.0024(12) -0.0052(12) -0.0001(12)
C12 0.0216(14) 0.0215(14) 0.0208(14) -0.0002(11) 0.0011(11) 0.0012(12)
C13 0.0170(13) 0.0170(13) 0.0179(13) -0.0010(11) 0.0009(11) 0.0012(10)
C14 0.0158(13) 0.0195(14) 0.0223(14) 0.0012(11) 0.0009(11) 0.0005(11)
C15 0.0209(13) 0.0175(13) 0.0232(14) -0.0003(11) 0.0031(11) 0.0005(11)
C16 0.0231(15) 0.0205(14) 0.0253(15) -0.0026(12) -0.0009(12) 0.0024(12)
C17 0.0213(15) 0.0259(16) 0.0267(15) 0.0004(12) -0.0017(12) -0.0012(12)
C18 0.0161(13) 0.0273(15) 0.0219(14) 0.0008(12) -0.0008(11) 0.0045(12)
C19 0.0245(15) 0.0279(16) 0.0225(15) 0.0014(12) 0.0041(12) 0.0045(12)
C20 0.0380(19) 0.044(2) 0.0225(16) 0.0017(15) 0.0024(14) 0.0116(16)
C21 0.0207(14) 0.0198(14) 0.0296(15) 0.0042(12) 0.0056(12) 0.0020(11)
C22 0.044(2) 0.0216(17) 0.064(3) -0.0024(17) 0.020(2) 0.0005(15)
C23 0.056(2) 0.0178(16) 0.045(2) 0.0040(15) 0.0225(18) 0.0027(15)
C24 0.089(4) 0.045(3) 0.069(3) 0.000(2) -0.012(3) -0.017(3)
C25 0.081(4) 0.023(2) 0.099(4) 0.004(2) 0.042(3) 0.010(2)
C26 0.087(5) 0.032(3) 0.243(10) -0.015(4) 0.105(6) -0.012(3)
C27 0.180(8) 0.029(2) 0.045(3) 0.003(2) 0.006(4) -0.003(3)

loop_
_atom_type_symbol
_atom_type_description
_atom_type_scat_dispersion_real
_atom_type_scat_dispersion_imag
_atom_type_scat_source
C C 0.0033 0.0016 'International Tables Vol C Tables 4.2.6.8 and 6.1.1.4'
H H 0.0000 0.0000 'International Tables Vol C Tables 4.2.6.8 and 6.1.1.4'
B B 0.0013 0.0007 'International Tables Vol C Tables 4.2.6.8 and 6.1.1.4'
O O 0.0106 0.0060 'International Tables Vol C Tables 4.2.6.8 and 6.1.1.4'
S S 0.1246 0.1234 'International Tables Vol C Tables 4.2.6.8 and 6.1.1.4'

loop_
_geom_angle_atom_site_label_1
_geom_angle_atom_site_label_2
_geom_angle_atom_site_label_3
_geom_angle
O6 B1 O5 113.0(3)
O6 B1 C21 122.4(3)
O5 B1 C21 124.6(3)
B1 O5 C22 108.3(3)
B1 O6 C23 107.8(3)
O1 S1 O2 118.23(13)
O1 S1 C7 109.07(14)
O2 S1 C7 106.49(13)
O1 S1 C13 108.01(13)
O2 S1 C13 105.52(13)
C7 S1 C13 109.25(13)
O3 S2 O4 118.68(15)
O3 S2 C1 109.18(15)
O4 S2 C1 106.38(15)
O3 S2 C13 109.13(13)
O4 S2 C13 104.73(13)
C1 S2 C13 108.29(13)
C6 C1 C2 122.2(3)
C6 C1 S2 119.5(3)
C2 C1 S2 118.2(3)
C3 C2 C1 118.4(3)
C2 C3 C4 120.4(3)
C5 C4 C3 120.4(3)
C4 C5 C6 120.5(4)
C1 C6 C5 118.1(3)
C12 C7 C8 121.8(3)
C12 C7 S1 117.8(2)
C8 C7 S1 120.3(2)
C7 C8 C9 118.2(3)
C10 C9 C8 120.5(3)
C9 C10 C11 120.6(3)
C10 C11 C12 120.0(3)
C11 C12 C7 118.9(3)
C18 C13 C14 111.5(2)
C18 C13 S1 112.6(2)
C14 C13 S1 109.86(19)
C18 C13 S2 106.0(2)
C14 C13 S2 106.64(19)
S1 C13 S2 110.07(14)
C15 C14 C13 116.8(2)
C16 C15 C14 111.2(2)
C16 C15 C21 114.6(3)
C14 C15 C21 108.6(2)
C19 C16 C17 124.0(3)
C19 C16 C15 123.9(3)
C17 C16 C15 112.0(3)
C16 C17 C18 111.4(3)
C17 C18 C13 112.4(3)
C16 C19 C20 127.7(3)
C15 C21 B1 118.5(3)
O5 C22 C25 109.9(4)
O5 C22 C23 103.7(3)
C25 C22 C23 118.8(4)
O5 C22 C24 105.7(4)
C25 C22 C24 106.7(4)
C23 C22 C24 111.3(4)
O6 C23 C26 111.1(4)
O6 C23 C27 103.7(3)
C26 C23 C27 111.7(6)
O6 C23 C22 103.1(3)
C26 C23 C22 115.3(5)
C27 C23 C22 111.0(4)

loop_
_geom_bond_atom_site_label_1
_geom_bond_atom_site_label_2
_geom_bond_distance
B1 O6 1.358(4)
B1 O5 1.368(4)
B1 C21 1.580(5)
O5 C22 1.440(4)
O6 C23 1.463(4)
O3 S2 1.441(2)
O4 S2 1.444(2)
O1 S1 1.438(2)
O2 S1 1.439(2)
S1 C7 1.770(3)
S1 C13 1.844(3)
S2 C1 1.774(3)
S2 C13 1.865(3)
C1 C6 1.387(5)
C1 C2 1.396(5)
C2 C3 1.380(5)
C3 C4 1.388(6)
C4 C5 1.381(6)
C5 C6 1.394(5)
C7 C12 1.391(4)
C7 C8 1.392(4)
C8 C9 1.393(4)
C9 C10 1.383(5)
C10 C11 1.385(5)
C11 C12 1.390(4)
C13 C18 1.536(4)
C13 C14 1.541(4)
C14 C15 1.538(4)
C15 C16 1.523(4)
C15 C21 1.540(4)
C16 C19 1.312(5)
C16 C17 1.518(5)
C17 C18 1.534(4)
C19 C20 1.502(5)
C22 C25 1.483(6)
C22 C23 1.547(6)
C22 C24 1.552(7)
C23 C26 1.473(7)
C23 C27 1.547(8)
